data_7007060
loop_
_publ_author_name
'Barnes, Nicholas A.'
'Godfrey, Stephen M.'
'Halton, Ruth T. A.'
'Mushtaq, Imrana'
'Pritchard, Robin G.'
'Sarwar, Shamsa'

_publ_section_title
;
 Reactions of Ph4Se4Br4 with tertiary phosphines. Structural isomerism
 within a series of R3PSe(Ph)Br compounds.
;
_journal_issue 12
_journal_name_full 'Dalton transactions (Cambridge, England : 2003)'
_journal_page_first 1517
_journal_page_last 1523
_journal_paper_doi 10.1039/b516784a
_journal_year 2006
_chemical_compound_source 'synthesis as described'
_chemical_formula_moiety 'C6 H5 Br1 Se1'
_chemical_formula_structural 'C6 H5 Br1 Se1'
_chemical_formula_sum 'C6 H5 Br Se'
_chemical_formula_weight 235.97
_chemical_name_systematic
;
?
;
_space_group_IT_number 9
_symmetry_cell_setting monoclinic
_symmetry_Int_Tables_number 9
_symmetry_space_group_name_Hall 'C -2yc'
_symmetry_space_group_name_H-M 'C 1 c 1'
_atom_sites_solution_hydrogens geom
_atom_sites_solution_primary direct
_atom_sites_solution_secondary difmap
_audit_conform_dict_location ftp://ftp.iucr.org/cifdics/cif_core.dic
_audit_conform_dict_name cif_core.dic
_audit_conform_dict_version 2.1
_audit_creation_date 2000-07-06T09:28:10-00:00
_audit_creation_method 'WinGX routine CIF_UPDATE'
_cell_angle_alpha 90
_cell_angle_beta 101.47(2)
_cell_angle_gamma 90
_cell_formula_units_Z 16
_cell_length_a 13.172(2)
_cell_length_b 13.183(2)
_cell_length_c 15.724(3)
_cell_measurement_reflns_used 25
_cell_measurement_temperature 203(2)
_cell_measurement_theta_max 18.4
_cell_measurement_theta_min 11.3
_cell_measurement_wavelength 0.71073
_cell_volume 2675.9(8)
_computing_cell_refinement 'CAD4 Express (Enraf Nonius, 1994)'
_computing_data_collection 'CAD4 Express (Enraf Nonius, 1994)'
_computing_data_reduction 'XCAD4 (Harms & Wocadlo, 1995)'
_computing_molecular_graphics 'Ortep-3 for Windows (Farrugia, 1997)'
_computing_publication_material 'WinGX publication routines (Farrugia, 1999)'
_computing_structure_refinement 'SHELXL-97 (Sheldrick, 1997)'
_computing_structure_solution 'SHELXS-97 (Sheldrick, 1990)'
_diffrn_ambient_temperature 203(2)
_diffrn_detector 'scintillation LiI'
_diffrn_detector_dtime 1.195
_diffrn_measured_fraction_theta_full 0.999
_diffrn_measured_fraction_theta_max 0.999
_diffrn_measurement_device '\k-geometry diffractometer'
_diffrn_measurement_device_type 'Enraf Nonius CAD4'
_diffrn_measurement_method 'non-profiled omega/2theta scans'
_diffrn_orient_matrix_type
;
x-axis points to radiation source
the matrix is specified in reciprocal space
;
_diffrn_orient_matrix_UB_11 -0.11911E-1
_diffrn_orient_matrix_UB_12 -0.27263E-1
_diffrn_orient_matrix_UB_13 -0.60529E-1
_diffrn_orient_matrix_UB_21 0.25684E-1
_diffrn_orient_matrix_UB_22 -0.68031E-1
_diffrn_orient_matrix_UB_23 0.22992E-1
_diffrn_orient_matrix_UB_31 -0.72111E-1
_diffrn_orient_matrix_UB_32 -0.19552E-1
_diffrn_orient_matrix_UB_33 0.4318E-2
_diffrn_radiation_monochromator graphite
_diffrn_radiation_probe x-ray
_diffrn_radiation_type MoK\a
_diffrn_radiation_wavelength 0.71073
_diffrn_reflns_av_R_equivalents 0.0832
_diffrn_reflns_av_unetI/netI 0.0744
_diffrn_reflns_limit_h_max 15
_diffrn_reflns_limit_h_min -15
_diffrn_reflns_limit_k_max 15
_diffrn_reflns_limit_k_min 0
_diffrn_reflns_limit_l_max 18
_diffrn_reflns_limit_l_min -18
_diffrn_reflns_number 4663
_diffrn_reflns_theta_full 24.99
_diffrn_reflns_theta_max 24.99
_diffrn_reflns_theta_min 2.21
_diffrn_source 'Enraf Nonius FR590'
_diffrn_standards_decay_% 0
_diffrn_standards_interval_time 60
_diffrn_standards_number 3
_exptl_absorpt_coefficient_mu 11.47
_exptl_absorpt_correction_T_max 0.5007
_exptl_absorpt_correction_T_min 0.0516
_exptl_absorpt_correction_type psi-scan
_exptl_absorpt_process_details
;
North A.C.T., Phillips D.C. & Mathews F.S. (1968) Acta. Cryst. A24, 351
Number of psi-scan sets used was 3
Theta correction was applied.
Averaged transmission function was used.
No Fourier smoothing was applied.
;
_exptl_crystal_colour brown
_exptl_crystal_density_diffrn 2.343
_exptl_crystal_density_method 'not measured'
_exptl_crystal_description plate
_exptl_crystal_F_000 1760
_exptl_crystal_size_max 0.25
_exptl_crystal_size_mid 0.2
_exptl_crystal_size_min 0.07
_refine_diff_density_max 0.832
_refine_diff_density_min -0.727
_refine_diff_density_rms 0.159
_refine_ls_abs_structure_details 'Flack H D (1983), Acta Cryst. A39, 876-881'
_refine_ls_abs_structure_Flack 0.04(4)
_refine_ls_extinction_method none
_refine_ls_goodness_of_fit_ref 1.055
_refine_ls_hydrogen_treatment mixed
_refine_ls_matrix_type full
_refine_ls_number_parameters 289
_refine_ls_number_reflns 4663
_refine_ls_number_restraints 2
_refine_ls_restrained_S_all 1.055
_refine_ls_R_factor_all 0.0859
_refine_ls_R_factor_gt 0.0541
_refine_ls_shift/su_max 0.001
_refine_ls_shift/su_mean 0
_refine_ls_structure_factor_coef Fsqd
_refine_ls_weighting_details 'calc w=1/[\s^2^(Fo^2^)+(0.0537P)^2^+0.0000P] where P=(Fo^2^+2Fc^2^)/3'
_refine_ls_weighting_scheme calc
_refine_ls_wR_factor_gt 0.1022
_refine_ls_wR_factor_ref 0.1132
_reflns_number_gt 3597
_reflns_number_total 4663
_reflns_threshold_expression >2sigma(I)
_cod_data_source_file b516784a.txt
_cod_data_source_block p
_cod_depositor_comments
;
The following automatic conversions were performed:
'_symmetry_cell_setting' value 'Monoclinic' changed to 'monoclinic'
according to '/home/saulius/struct/CIF-dictionaries/cif_core.dic'
dictionary named 'cif_core.dic' version 2.4.1 from 2010-06-29.

Automatic conversion script
Id: cif_fix_enum 1527 2010-12-29 10:47:43Z saulius 
;
_cod_original_sg_symbol_H-M 'C c'
_cod_database_code 7007060
_exptl_absorpt_factor_mur 0
_exptl_absorpt_correction_t_ave 0.7325
_diffrn_standards_decay_corr_max 1.02
_diffrn_standards_decay_corr_min 0.963

loop_
_symmetry_equiv_pos_as_xyz
'x, y, z'
'x, -y, z+1/2'
'x+1/2, y+1/2, z'
'x+1/2, -y+1/2, z+1/2'

loop_
_atom_site_label
_atom_site_type_symbol
_atom_site_fract_x
_atom_site_fract_y
_atom_site_fract_z
_atom_site_U_iso_or_equiv
_atom_site_adp_type
_atom_site_occupancy
_atom_site_symmetry_multiplicity
_atom_site_calc_flag
_atom_site_refinement_flags
_atom_site_disorder_assembly
_atom_site_disorder_group
Br1 Br 0.65562(13) 0.62353(11) 0.26975(11) 0.0375(4) Uani 1 1 d . . .
Br2 Br 1.04315(12) 0.38916(12) 0.26617(10) 0.0372(4) Uani 1 1 d . . .
Br3 Br 0.80544(13) -0.00391(11) 0.27198(11) 0.0366(4) Uani 1 1 d . . .
Br4 Br 0.41581(12) 0.23880(12) 0.26977(11) 0.0376(4) Uani 1 1 d . . .
Se1 Se 0.63708(12) 0.44317(11) 0.26489(10) 0.0255(3) Uani 1 1 d . . .
Se2 Se 0.86419(11) 0.40275(11) 0.27379(9) 0.0263(3) Uani 1 1 d . . .
Se3 Se 0.82060(12) 0.17557(11) 0.26301(10) 0.0263(4) Uani 1 1 d . . .
Se4 Se 0.59688(11) 0.21977(11) 0.27611(9) 0.0257(4) Uani 1 1 d . . .
C1 C 0.5948(11) 0.4364(9) 0.1403(10) 0.030(3) Uani 1 1 d . . .
C2 C 0.6639(11) 0.4292(11) 0.0884(11) 0.038(4) Uani 1 1 d . . .
H2 H 0.735 0.4263 0.1129 0.046 Uiso 1 1 calc R . .
C3 C 0.6319(12) 0.4260(12) -0.0005(10) 0.040(4) Uani 1 1 d . . .
H3 H 0.6809 0.4186 -0.0361 0.047 Uiso 1 1 calc R . .
C4 C 0.5293(11) 0.4335(10) -0.0368(10) 0.033(4) Uani 1 1 d . . .
H4 H 0.5073 0.4334 -0.0975 0.039 Uiso 1 1 calc R . .
C5 C 0.4574(12) 0.4413(13) 0.0169(13) 0.051(5) Uani 1 1 d . . .
H5 H 0.3864 0.4453 -0.0079 0.061 Uiso 1 1 calc R . .
C6 C 0.4884(11) 0.4433(12) 0.1052(10) 0.038(4) Uani 1 1 d . . .
H6 H 0.4398 0.449 0.1414 0.046 Uiso 1 1 calc R . .
C7 C 0.8872(10) 0.4159(10) 0.3965(9) 0.029(3) Uani 1 1 d . . .
C8 C 0.8992(12) 0.5096(10) 0.4344(12) 0.042(4) Uani 1 1 d . . .
H8 H 0.8932 0.5678 0.3992 0.051 Uiso 1 1 calc R . .
C9 C 0.9202(13) 0.5201(12) 0.5237(11) 0.043(4) Uani 1 1 d . . .
H9 H 0.9292 0.585 0.5489 0.052 Uiso 1 1 calc R . .
C10 C 0.9278(12) 0.4343(12) 0.5759(10) 0.042(4) Uani 1 1 d . . .
H10 H 0.9434 0.4405 0.6367 0.051 Uiso 1 1 calc R . .
C11 C 0.9125(12) 0.3413(11) 0.5381(10) 0.037(4) Uani 1 1 d . . .
H11 H 0.9137 0.2833 0.5729 0.044 Uiso 1 1 calc R . .
C12 C 0.8949(13) 0.3314(10) 0.4479(10) 0.038(4) Uani 1 1 d . . .
H12 H 0.8883 0.2665 0.4225 0.045 Uiso 1 1 calc R . .
C13 C 0.8009(11) 0.1819(9) 0.1392(9) 0.024(3) Uani 1 1 d . . .
C14 C 0.8821(12) 0.2034(10) 0.1015(10) 0.035(4) Uani 1 1 d . . .
H14 H 0.9482 0.2163 0.1352 0.042 Uiso 1 1 calc R . .
C15 C 0.8653(14) 0.2059(12) 0.0123(12) 0.047(4) Uani 1 1 d . . .
H15 H 0.9212 0.2211 -0.0146 0.056 Uiso 1 1 calc R . .
C16 C 0.7708(14) 0.1870(11) -0.0385(11) 0.041(4) Uani 1 1 d . . .
H16 H 0.7622 0.1872 -0.0993 0.049 Uiso 1 1 calc R . .
C17 C 0.6892(12) 0.1679(13) -0.0003(11) 0.043(4) Uani 1 1 d . . .
H17 H 0.6233 0.1569 -0.035 0.052 Uiso 1 1 calc R . .
C18 C 0.7012(11) 0.1644(13) 0.0880(11) 0.042(4) Uani 1 1 d . . .
H18 H 0.6444 0.1506 0.1142 0.05 Uiso 1 1 calc R . .
C19 C 0.6347(10) 0.2119(11) 0.3987(9) 0.028(3) Uani 1 1 d . . .
C20 C 0.6284(13) 0.2950(11) 0.4499(10) 0.040(4) Uani 1 1 d . . .
H20 H 0.6068 0.3577 0.424 0.047 Uiso 1 1 calc R . .
C21 C 0.6535(13) 0.2872(12) 0.5394(13) 0.047(5) Uani 1 1 d . . .
H21 H 0.6507 0.3448 0.5741 0.057 Uiso 1 1 calc R . .
C22 C 0.6824(12) 0.1958(13) 0.5770(12) 0.041(4) Uani 1 1 d . . .
H22 H 0.6991 0.1905 0.6378 0.049 Uiso 1 1 calc R . .
C23 C 0.6873(12) 0.1124(12) 0.5277(11) 0.043(4) Uani 1 1 d . . .
H23 H 0.7082 0.0501 0.5546 0.052 Uiso 1 1 calc R . .
C24 C 0.6625(11) 0.1177(11) 0.4401(10) 0.036(4) Uani 1 1 d . . .
H24 H 0.6637 0.0587 0.4066 0.043 Uiso 1 1 calc R . .

loop_
_atom_site_aniso_label
_atom_site_aniso_U_11
_atom_site_aniso_U_22
_atom_site_aniso_U_33
_atom_site_aniso_U_23
_atom_site_aniso_U_13
_atom_site_aniso_U_12
Br1 0.0556(11) 0.0316(8) 0.0251(10) -0.0001(7) 0.0072(8) -0.0074(8)
Br2 0.0287(9) 0.0545(10) 0.0291(11) 0.0008(8) 0.0073(7) 0.0049(8)
Br3 0.0497(10) 0.0273(8) 0.0345(10) -0.0001(7) 0.0124(8) -0.0037(7)
Br4 0.0318(9) 0.0504(10) 0.0307(10) 0.0017(8) 0.0068(8) 0.0063(7)
Se1 0.0300(8) 0.0311(8) 0.0162(8) 0.0017(7) 0.0067(7) 0.0013(7)
Se2 0.0319(8) 0.0286(8) 0.0174(8) 0.0029(6) 0.0026(6) 0.0007(7)
Se3 0.0297(9) 0.0312(8) 0.0179(9) -0.0012(6) 0.0049(7) -0.0007(7)
Se4 0.0313(8) 0.0302(8) 0.0160(9) -0.0007(6) 0.0058(7) 0.0000(7)
C1 0.050(9) 0.020(6) 0.018(8) 0.004(6) 0.006(7) -0.003(6)
C2 0.025(8) 0.058(10) 0.030(10) -0.001(8) 0.002(7) 0.013(7)
C3 0.042(10) 0.058(10) 0.022(9) 0.002(8) 0.015(8) 0.007(8)
C4 0.039(9) 0.026(7) 0.027(9) -0.008(6) -0.008(7) -0.012(7)
C5 0.033(10) 0.059(11) 0.058(14) 0.021(9) 0.003(9) 0.005(8)
C6 0.032(8) 0.068(11) 0.015(8) 0.006(8) 0.003(7) 0.010(8)
C7 0.030(7) 0.044(8) 0.014(8) -0.005(6) 0.006(6) -0.004(6)
C8 0.055(10) 0.018(7) 0.056(13) -0.003(7) 0.017(9) -0.004(7)
C9 0.057(11) 0.036(9) 0.033(11) -0.011(8) 0.001(8) 0.015(8)
C10 0.055(10) 0.056(10) 0.009(8) 0.005(7) -0.008(7) 0.000(9)
C11 0.057(10) 0.038(8) 0.013(9) -0.004(7) -0.001(8) -0.009(8)
C12 0.069(11) 0.025(7) 0.016(9) -0.006(6) -0.002(8) -0.010(7)
C13 0.043(8) 0.018(6) 0.008(8) -0.007(5) 0.002(6) -0.008(6)
C14 0.037(9) 0.037(8) 0.030(10) -0.005(7) 0.004(7) -0.007(7)
C15 0.058(11) 0.053(10) 0.037(11) 0.003(8) 0.029(10) -0.004(9)
C16 0.070(12) 0.034(9) 0.020(10) 0.007(7) 0.017(9) 0.006(8)
C17 0.035(9) 0.064(11) 0.034(11) -0.021(9) 0.013(8) 0.009(8)
C18 0.025(8) 0.073(11) 0.030(10) -0.010(9) 0.014(7) -0.006(8)
C19 0.027(8) 0.044(9) 0.010(8) -0.001(6) -0.006(6) 0.001(6)
C20 0.072(11) 0.030(8) 0.020(9) -0.014(7) 0.020(8) 0.006(8)
C21 0.056(11) 0.037(9) 0.051(13) -0.018(9) 0.018(10) -0.009(8)
C22 0.035(9) 0.064(12) 0.024(10) -0.002(9) 0.006(8) -0.011(8)
C23 0.048(10) 0.045(9) 0.034(11) 0.011(8) 0.001(8) 0.012(8)
C24 0.036(9) 0.049(9) 0.024(9) -0.004(7) 0.007(7) 0.012(7)

loop_
_atom_type_symbol
_atom_type_description
_atom_type_scat_dispersion_real
_atom_type_scat_dispersion_imag
_atom_type_scat_source
C C 0.0033 0.0016 'International Tables Vol C Tables 4.2.6.8 and 6.1.1.4'
H H 0 0 'International Tables Vol C Tables 4.2.6.8 and 6.1.1.4'
Se Se -0.0929 2.2259 'International Tables Vol C Tables 4.2.6.8 and 6.1.1.4'
Br Br -0.2901 2.4595 'International Tables Vol C Tables 4.2.6.8 and 6.1.1.4'

loop_
_geom_angle_atom_site_label_1
_geom_angle_atom_site_label_2
_geom_angle_atom_site_label_3
_geom_angle
_geom_angle_site_symmetry_1
_geom_angle_site_symmetry_3
_geom_angle_publ_flag
C1 Se1 Br1 94.9(4) . . ?
C7 Se2 Br2 95.6(4) . . ?
C13 Se3 Br3 96.2(4) . . ?
C19 Se4 Br4 96.1(4) . . ?
C2 C1 C6 120.7(14) . . ?
C2 C1 Se1 121.8(11) . . ?
C6 C1 Se1 117.4(11) . . ?
C1 C2 C3 120.7(14) . . ?
C4 C3 C2 120.1(15) . . ?
C3 C4 C5 119.2(15) . . ?
C6 C5 C4 121.1(15) . . ?
C5 C6 C1 118.1(15) . . ?
C8 C7 C12 119.4(14) . . ?
C8 C7 Se2 120.4(12) . . ?
C12 C7 Se2 120.2(10) . . ?
C7 C8 C9 121.0(15) . . ?
C8 C9 C10 119.7(14) . . ?
C11 C10 C9 119.2(15) . . ?
C10 C11 C12 120.6(14) . . ?
C7 C12 C11 120.0(13) . . ?
C14 C13 C18 120.6(14) . . ?
C14 C13 Se3 119.7(11) . . ?
C18 C13 Se3 119.6(11) . . ?
C13 C14 C15 118.1(15) . . ?
C16 C15 C14 122.4(15) . . ?
C17 C16 C15 119.2(16) . . ?
C16 C17 C18 121.0(16) . . ?
C17 C18 C13 118.6(14) . . ?
C20 C19 C24 118.1(14) . . ?
C20 C19 Se4 121.3(11) . . ?
C24 C19 Se4 120.5(11) . . ?
C19 C20 C21 120.5(15) . . ?
C22 C21 C20 119.8(15) . . ?
C23 C22 C21 120.7(17) . . ?
C24 C23 C22 120.8(15) . . ?
C23 C24 C19 120.1(14) . . ?

loop_
_geom_bond_atom_site_label_1
_geom_bond_atom_site_label_2
_geom_bond_distance
_geom_bond_site_symmetry_2
_geom_bond_publ_flag
Br1 Se1 2.390(2) . ?
Br2 Se2 2.391(2) . ?
Br3 Se3 2.381(2) . ?
Br4 Se4 2.380(2) . ?
Se1 C1 1.930(15) . ?
Se2 C7 1.901(14) . ?
Se3 C13 1.913(14) . ?
Se4 C19 1.895(15) . ?
C1 C2 1.34(2) . ?
C1 C6 1.40(2) . ?
C2 C3 1.38(2) . ?
C3 C4 1.36(2) . ?
C4 C5 1.39(2) . ?
C5 C6 1.37(2) . ?
C7 C8 1.368(19) . ?
C7 C12 1.37(2) . ?
C8 C9 1.38(2) . ?
C9 C10 1.39(2) . ?
C10 C11 1.36(2) . ?
C11 C12 1.40(2) . ?
C13 C14 1.35(2) . ?
C13 C18 1.42(2) . ?
C14 C15 1.38(2) . ?
C15 C16 1.36(2) . ?
C16 C17 1.36(2) . ?
C17 C18 1.37(2) . ?
C19 C20 1.372(19) . ?
C19 C24 1.42(2) . ?
C20 C21 1.38(2) . ?
C21 C22 1.36(2) . ?
C22 C23 1.35(2) . ?
C23 C24 1.35(2) . ?
